data_7032167
loop_
_publ_author_name
'Morishima, Yui'
'Young, David James'
'Fujisawa, Kiyoshi'

_publ_section_title
;
 Structure and photoluminescence of silver(i) trinuclear halopyrazolato
 complexes.
;
_journal_issue 42
_journal_name_full 'Dalton transactions (Cambridge, England : 2003)'
_journal_page_first 15915
_journal_page_last 15928
_journal_paper_doi 10.1039/c4dt01978d
_journal_volume 43
_journal_year 2014
_chemical_formula_moiety 'C60 H98 Ag6 I6 N12'
_chemical_formula_sum 'C60 H98 Ag6 I6 N12'
_chemical_formula_weight 2396.15
_space_group_IT_number 14
_symmetry_cell_setting monoclinic
_symmetry_Int_Tables_number 14
_symmetry_space_group_name_Hall '-P 2ybc'
_symmetry_space_group_name_H-M 'P 1 21/c 1'
_atom_sites_solution_hydrogens geom
_atom_sites_solution_primary direct
_atom_sites_solution_secondary difmap
_cell_angle_alpha 90.0000
_cell_angle_beta 90.874(2)
_cell_angle_gamma 90.0000
_cell_formula_units_Z 2
_cell_length_a 14.8230(19)
_cell_length_b 12.7462(11)
_cell_length_c 20.735(3)
_cell_measurement_reflns_used 843
_cell_measurement_temperature 190
_cell_measurement_theta_max 27.50
_cell_measurement_theta_min 3.00
_cell_volume 3917.2(8)
_computing_cell_refinement CrystalClear
_computing_data_collection 'CrystalClear (Rigaku Corp., 2000)'
_computing_data_reduction CrystalClear
_computing_molecular_graphics 'CrystalStructure 4.0'
_computing_publication_material 'CrystalStructure 4.0 (Rigaku, 2010)'
_computing_structure_refinement 'CRYSTALS (Carruthers, et al., 1999)'
_computing_structure_solution 'SIR92 (Altomare, et al., 1994)'
_diffrn_ambient_temperature 190
_diffrn_detector_area_resol_mean 7.314
_diffrn_measured_fraction_theta_full 0.974
_diffrn_measured_fraction_theta_max 0.974
_diffrn_measurement_device_type 'Rigaku Mercury70'
_diffrn_measurement_method \w
_diffrn_radiation_type 'Mo K\a'
_diffrn_radiation_wavelength 0.71070
_diffrn_reflns_av_R_equivalents 0.0456
_diffrn_reflns_limit_h_max 19
_diffrn_reflns_limit_h_min -19
_diffrn_reflns_limit_k_max 12
_diffrn_reflns_limit_k_min -16
_diffrn_reflns_limit_l_max 26
_diffrn_reflns_limit_l_min -20
_diffrn_reflns_number 28371
_diffrn_reflns_theta_full 27.48
_diffrn_reflns_theta_max 27.48
_diffrn_standards_number 0
_exptl_absorpt_coefficient_mu 3.873
_exptl_absorpt_correction_T_max 0.679
_exptl_absorpt_correction_T_min 0.474
_exptl_absorpt_correction_type multi-scan
_exptl_absorpt_process_details 'REQAB (Rigaku, 1998)'
_exptl_crystal_colour colorless
_exptl_crystal_density_diffrn 2.031
_exptl_crystal_density_method 'not measured'
_exptl_crystal_description block
_exptl_crystal_F_000 2284.00
_exptl_crystal_size_max 0.300
_exptl_crystal_size_mid 0.300
_exptl_crystal_size_min 0.100
_refine_diff_density_max 2.510
_refine_diff_density_min -1.730
_refine_ls_extinction_method none
_refine_ls_goodness_of_fit_ref 2.546
_refine_ls_hydrogen_treatment constr
_refine_ls_number_parameters 428
_refine_ls_number_reflns 6953
_refine_ls_R_factor_gt 0.0517
_refine_ls_shift/su_max 0.000
_refine_ls_structure_factor_coef Fsqd
_refine_ls_weighting_details 'w = 1/\s^2^(Fo^2^)'
_refine_ls_weighting_scheme sigma
_refine_ls_wR_factor_ref 0.1282
_reflns_number_gt 6953
_reflns_number_total 8762
_reflns_threshold_expression F^2^>3.0\s(F^2^)
_cod_data_source_file c4dt01978d2.cif
_cod_data_source_block '_[Ag(L1I)]2'
_cod_depositor_comments 'Adding full bibliography for 7032165--7032168.cif.'
_cod_original_cell_volume 3917.1(8)
_cod_database_code 7032167

loop_
_symmetry_equiv_pos_site_id
_symmetry_equiv_pos_as_xyz
1 +X,+Y,+Z
2 -X,1/2+Y,1/2-Z
3 -X,-Y,-Z
4 +X,1/2-Y,1/2+Z

loop_
_atom_site_label
_atom_site_type_symbol
_atom_site_fract_x
_atom_site_fract_y
_atom_site_fract_z
_atom_site_U_iso_or_equiv
_atom_site_adp_type
_atom_site_occupancy
_atom_site_symmetry_multiplicity
_atom_site_calc_flag
_atom_site_refinement_flags
I1 I 1.31977(5) 0.75940(5) 0.53685(3) 0.0713(2) Uani 1.0 4 d .
I2 I 0.99006(4) 0.00511(4) 0.76194(2) 0.05471(16) Uani 1.0 4 d .
I3 I 0.55227(5) 0.76026(6) 0.67784(3) 0.0826(3) Uani 1.0 4 d .
Ag1 Ag 0.92486(4) 0.61837(4) 0.56710(2) 0.03908(14) Uani 1.0 4 d .
Ag2 Ag 1.05148(4) 0.39699(4) 0.58599(2) 0.03731(14) Uani 1.0 4 d .
Ag3 Ag 0.83209(4) 0.40420(4) 0.63798(2) 0.03827(14) Uani 1.0 4 d .
N11 N 1.0610(5) 0.6200(5) 0.5395(3) 0.0439(17) Uani 1.0 4 d .
N12 N 1.1118(5) 0.5320(5) 0.5459(3) 0.0434(16) Uani 1.0 4 d .
N21 N 0.9974(4) 0.2717(4) 0.6396(3) 0.0363(15) Uani 1.0 4 d .
N22 N 0.9085(5) 0.2703(4) 0.6553(3) 0.0374(15) Uani 1.0 4 d .
N31 N 0.7582(4) 0.5410(4) 0.6329(3) 0.0374(15) Uani 1.0 4 d .
N32 N 0.7936(4) 0.6288(4) 0.6044(3) 0.0365(15) Uani 1.0 4 d .
C11 C 1.0630(10) 0.8563(9) 0.5962(5) 0.090(4) Uani 1.0 4 d .
C12 C 1.1090(7) 0.8854(6) 0.4812(4) 0.059(3) Uani 1.0 4 d .
C13 C 1.0734(7) 0.8110(7) 0.5311(5) 0.060(3) Uani 1.0 4 d .
C14 C 1.1167(6) 0.7032(6) 0.5345(4) 0.044(2) Uani 1.0 4 d .
C15 C 1.2046(6) 0.6672(7) 0.5383(4) 0.049(3) Uani 1.0 4 d .
C16 C 1.1991(5) 0.5578(6) 0.5462(3) 0.0415(19) Uani 1.0 4 d .
C17 C 1.2692(6) 0.4749(7) 0.5589(4) 0.054(3) Uani 1.0 4 d .
C18 C 1.3537(6) 0.4766(9) 0.5165(4) 0.064(3) Uani 1.0 4 d .
C19 C 1.2944(8) 0.4753(10) 0.6304(5) 0.080(4) Uani 1.0 4 d .
C21 C 1.1734(11) 0.116(3) 0.6169(12) 0.262(12) Uani 1.0 4 d .
C22 C 1.1886(7) 0.2178(8) 0.7167(5) 0.065(3) Uani 1.0 4 d .
C23 C 1.1390(7) 0.1699(9) 0.6623(4) 0.064(3) Uani 1.0 4 d .
C24 C 1.0383(5) 0.1888(6) 0.6691(3) 0.0400(18) Uani 1.0 4 d .
C25 C 0.9715(6) 0.1367(6) 0.7032(3) 0.0426(19) Uani 1.0 4 d .
C26 C 0.8916(6) 0.1885(5) 0.6943(3) 0.0401(18) Uani 1.0 4 d .
C27 C 0.7990(6) 0.1663(7) 0.7222(4) 0.056(3) Uani 1.0 4 d .
C28 C 0.7265(8) 0.1681(8) 0.6730(5) 0.072(4) Uani 1.0 4 d .
C29 C 0.7803(8) 0.2307(9) 0.7811(5) 0.079(4) Uani 1.0 4 d .
C31 C 0.6235(11) 0.4910(11) 0.7627(6) 0.113(6) Uani 1.0 4 d .
C32 C 0.5418(11) 0.4483(13) 0.6599(7) 0.127(6) Uani 1.0 4 d .
C33 C 0.6219(7) 0.4825(8) 0.6927(5) 0.064(3) Uani 1.0 4 d .
C34 C 0.6774(5) 0.5667(6) 0.6594(3) 0.0392(18) Uani 1.0 4 d .
C35 C 0.6618(6) 0.6715(6) 0.6475(4) 0.045(2) Uani 1.0 4 d .
C36 C 0.7364(5) 0.7086(5) 0.6133(3) 0.0392(18) Uani 1.0 4 d .
C37 C 0.7581(8) 0.8166(6) 0.5873(4) 0.062(3) Uani 1.0 4 d .
C38 C 0.8056(10) 0.8815(8) 0.6347(6) 0.091(4) Uani 1.0 4 d .
C39 C 0.731(3) 0.8436(16) 0.5315(10) 0.329(15) Uani 1.0 4 d .
C41 C 0.4675(12) 0.3202(11) 0.1048(7) 0.111(6) Uani 1.0 4 d .
C42 C 0.4777(15) 0.4273(13) 0.0803(6) 0.142(8) Uani 1.0 4 d .
C43 C 0.4982(13) 0.4501(10) 0.0146(6) 0.113(6) Uani 1.0 4 d .
H1 H 1.1219 0.8631 0.6156 0.1089 Uiso 1.0 4 calc R
H2 H 1.0351 0.9241 0.5933 0.1089 Uiso 1.0 4 calc R
H3 H 1.0267 0.8109 0.6221 0.1088 Uiso 1.0 4 calc R
H4 H 1.0735 0.9484 0.4807 0.0702 Uiso 1.0 4 calc R
H5 H 1.1705 0.9023 0.4919 0.0701 Uiso 1.0 4 calc R
H6 H 1.1062 0.8532 0.4394 0.0701 Uiso 1.0 4 calc R
H7 H 1.0111 0.7973 0.5169 0.0728 Uiso 1.0 4 calc R
H8 H 1.2396 0.4074 0.5505 0.0644 Uiso 1.0 4 calc R
H9 H 1.3843 0.5424 0.5224 0.0768 Uiso 1.0 4 calc R
H10 H 1.3934 0.4203 0.5287 0.0769 Uiso 1.0 4 calc R
H11 H 1.3360 0.4688 0.4721 0.0768 Uiso 1.0 4 calc R
H12 H 1.2414 0.4613 0.6549 0.0961 Uiso 1.0 4 calc R
H13 H 1.3392 0.4228 0.6396 0.0961 Uiso 1.0 4 calc R
H14 H 1.3178 0.5432 0.6419 0.0961 Uiso 1.0 4 calc R
H15 H 1.1573 0.1506 0.5773 0.3149 Uiso 1.0 4 calc R
H16 H 1.2379 0.1132 0.6214 0.3149 Uiso 1.0 4 calc R
H17 H 1.1498 0.0455 0.6161 0.3149 Uiso 1.0 4 calc R
H18 H 1.2305 0.2691 0.7014 0.0780 Uiso 1.0 4 calc R
H19 H 1.1468 0.2508 0.7452 0.0780 Uiso 1.0 4 calc R
H20 H 1.2208 0.1637 0.7395 0.0780 Uiso 1.0 4 calc R
H21 H 1.1442 0.2360 0.6385 0.0771 Uiso 1.0 4 calc R
H22 H 0.8018 0.0934 0.7371 0.0676 Uiso 1.0 4 calc R
H23 H 0.7380 0.1170 0.6402 0.0859 Uiso 1.0 4 calc R
H24 H 0.6698 0.1529 0.6928 0.0859 Uiso 1.0 4 calc R
H25 H 0.7241 0.2368 0.6540 0.0859 Uiso 1.0 4 calc R
H26 H 0.7814 0.3038 0.7699 0.0949 Uiso 1.0 4 calc R
H27 H 0.7217 0.2128 0.7969 0.0949 Uiso 1.0 4 calc R
H28 H 0.8250 0.2172 0.8141 0.0950 Uiso 1.0 4 calc R
H29 H 0.6074 0.4256 0.7823 0.1363 Uiso 1.0 4 calc R
H30 H 0.6829 0.5112 0.7770 0.1363 Uiso 1.0 4 calc R
H31 H 0.5810 0.5441 0.7747 0.1364 Uiso 1.0 4 calc R
H32 H 0.4964 0.5000 0.6685 0.1524 Uiso 1.0 4 calc R
H33 H 0.5504 0.4434 0.6142 0.1523 Uiso 1.0 4 calc R
H34 H 0.5228 0.3815 0.6761 0.1523 Uiso 1.0 4 calc R
H35 H 0.6591 0.4198 0.6868 0.0774 Uiso 1.0 4 calc R
H36 H 0.8155 0.7905 0.5707 0.0750 Uiso 1.0 4 calc R
H37 H 0.7678 0.9399 0.6454 0.1090 Uiso 1.0 4 calc R
H38 H 0.8182 0.8411 0.6728 0.1090 Uiso 1.0 4 calc R
H39 H 0.8611 0.9069 0.6172 0.1089 Uiso 1.0 4 calc R
H40 H 0.7762 0.8159 0.5037 0.3914 Uiso 1.0 4 calc R
H41 H 0.6736 0.8126 0.5208 0.3914 Uiso 1.0 4 calc R
H42 H 0.7273 0.9183 0.5261 0.3914 Uiso 1.0 4 calc R
H43 H 0.5246 0.2858 0.1003 0.1337 Uiso 1.0 4 calc R
H44 H 0.4518 0.3224 0.1495 0.1337 Uiso 1.0 4 calc R
H45 H 0.4220 0.2822 0.0810 0.1338 Uiso 1.0 4 calc R
H46 H 0.4193 0.4596 0.0869 0.1706 Uiso 1.0 4 calc R
H47 H 0.5230 0.4631 0.1065 0.1705 Uiso 1.0 4 calc R
H48 H 0.5576 0.4199 0.0089 0.1356 Uiso 1.0 4 calc R
H49 H 0.4543 0.4115 -0.0112 0.1355 Uiso 1.0 4 calc R

loop_
_atom_site_aniso_label
_atom_site_aniso_U_11
_atom_site_aniso_U_22
_atom_site_aniso_U_33
_atom_site_aniso_U_12
_atom_site_aniso_U_13
_atom_site_aniso_U_23
I1 0.0534(4) 0.0706(4) 0.0899(4) -0.0321(4) 0.0021(3) 0.0075(3)
I2 0.0796(5) 0.0420(3) 0.0422(3) 0.0072(3) -0.0096(3) 0.01468(18)
I3 0.0768(5) 0.0817(5) 0.0905(5) 0.0442(4) 0.0360(4) 0.0129(4)
Ag1 0.0353(3) 0.0372(3) 0.0449(3) -0.0011(3) 0.00408(19) 0.00661(19)
Ag2 0.0416(3) 0.0284(3) 0.0421(3) -0.0039(2) 0.00504(19) -0.00103(17)
Ag3 0.0398(3) 0.0248(3) 0.0502(3) 0.0003(2) -0.0010(2) 0.00337(17)
N11 0.046(4) 0.037(3) 0.048(3) -0.004(3) 0.009(3) 0.013(3)
N12 0.049(4) 0.040(3) 0.042(3) -0.007(3) 0.009(3) 0.001(3)
N21 0.041(4) 0.032(3) 0.035(3) 0.002(3) 0.001(3) -0.000(2)
N22 0.043(4) 0.025(3) 0.044(3) -0.002(3) -0.001(3) 0.003(2)
N31 0.032(4) 0.026(3) 0.054(3) -0.008(3) 0.001(3) 0.004(3)
N32 0.038(4) 0.025(3) 0.046(3) -0.000(3) 0.001(3) 0.006(2)
C11 0.127(11) 0.078(7) 0.068(6) 0.058(8) 0.028(6) 0.016(5)
C12 0.086(7) 0.042(4) 0.048(4) -0.011(5) -0.010(4) 0.007(3)
C13 0.064(6) 0.046(5) 0.072(5) 0.004(5) 0.013(5) 0.018(4)
C14 0.052(5) 0.037(4) 0.044(4) -0.010(4) 0.010(3) 0.007(3)
C15 0.052(5) 0.051(5) 0.044(4) -0.022(4) 0.004(3) 0.002(3)
C16 0.040(4) 0.045(4) 0.041(4) -0.010(4) 0.006(3) -0.001(3)
C17 0.047(5) 0.046(5) 0.068(5) 0.002(4) 0.005(4) -0.004(4)
C18 0.036(5) 0.087(7) 0.069(5) 0.009(5) -0.009(4) -0.015(5)
C19 0.077(8) 0.096(8) 0.068(6) 0.029(7) -0.000(5) 0.021(5)
C21 0.058(10) 0.43(4) 0.30(3) 0.026(17) -0.002(13) -0.30(3)
C22 0.048(6) 0.056(6) 0.090(6) -0.001(5) -0.023(5) -0.002(5)
C23 0.057(6) 0.091(7) 0.045(4) 0.017(5) -0.002(4) -0.011(4)
C24 0.051(5) 0.038(4) 0.031(3) 0.008(4) -0.004(3) -0.002(3)
C25 0.059(5) 0.038(4) 0.031(3) 0.002(4) -0.007(3) 0.004(3)
C26 0.058(5) 0.026(3) 0.037(3) -0.001(3) -0.003(3) 0.002(3)
C27 0.057(6) 0.052(5) 0.060(5) -0.013(4) 0.002(4) 0.016(4)
C28 0.065(7) 0.059(6) 0.091(7) -0.013(5) -0.004(5) -0.004(5)
C29 0.079(8) 0.094(8) 0.064(6) -0.016(7) 0.019(5) -0.012(5)
C31 0.161(15) 0.104(10) 0.076(7) -0.058(10) 0.033(8) 0.018(7)
C32 0.129(14) 0.120(12) 0.132(11) -0.093(11) 0.000(9) 0.012(9)
C33 0.054(6) 0.058(6) 0.081(6) -0.025(5) 0.007(5) 0.008(5)
C34 0.030(4) 0.039(4) 0.049(4) -0.003(3) 0.003(3) -0.002(3)
C35 0.050(5) 0.043(4) 0.042(4) 0.012(4) 0.011(3) 0.000(3)
C36 0.040(4) 0.033(4) 0.045(4) 0.009(3) 0.003(3) 0.002(3)
C37 0.109(9) 0.027(4) 0.052(5) 0.009(5) 0.003(5) 0.000(3)
C38 0.129(12) 0.049(6) 0.094(8) -0.027(7) -0.003(7) 0.016(5)
C39 0.60(5) 0.176(18) 0.202(18) -0.25(3) -0.27(3) 0.157(16)
C41 0.139(15) 0.084(9) 0.112(10) 0.026(10) 0.011(9) 0.007(7)
C42 0.25(3) 0.101(11) 0.076(8) -0.026(14) 0.019(11) 0.002(7)
C43 0.166(16) 0.080(8) 0.093(9) 0.043(10) 0.025(9) -0.006(7)

loop_
_atom_type_symbol
_atom_type_description
_atom_type_scat_dispersion_real
_atom_type_scat_dispersion_imag
_atom_type_scat_source
C C 0.0033 0.0016
;
International Tables for Crystallography
(1992, Vol. C, Tables 4.2.6.8 and 6.1.1.4)
;
H H 0.0000 0.0000
;
International Tables for Crystallography
(1992, Vol. C, Table 6.1.1.4)
;
Ag Ag -0.8971 1.1015
;
International Tables for Crystallography
(1992, Vol. C, Tables 4.2.6.8 and 6.1.1.4)
;
I I -0.4742 1.8119
;
International Tables for Crystallography
(1992, Vol. C, Tables 4.2.6.8 and 6.1.1.4)
;
N N 0.0061 0.0033
;
International Tables for Crystallography
(1992, Vol. C, Tables 4.2.6.8 and 6.1.1.4)
;

loop_
_geom_angle_atom_site_label_1
_geom_angle_atom_site_label_2
_geom_angle_atom_site_label_3
_geom_angle
_geom_angle_publ_flag
_geom_angle_site_symmetry_1
_geom_angle_site_symmetry_3
N11 Ag1 N32 172.9(3) yes . .
N12 Ag2 N21 171.3(2) yes . .
N22 Ag3 N31 172.9(2) yes . .
Ag1 N11 N12 119.9(5) yes . .
Ag1 N11 C14 128.2(5) yes . .
N12 N11 C14 108.5(7) yes . .
Ag2 N12 N11 118.3(5) yes . .
Ag2 N12 C16 127.8(5) yes . .
N11 N12 C16 109.5(6) yes . .
Ag2 N21 N22 120.8(4) yes . .
Ag2 N21 C24 130.9(5) yes . .
N22 N21 C24 108.1(6) yes . .
Ag3 N22 N21 118.4(4) yes . .
Ag3 N22 C26 129.4(5) yes . .
N21 N22 C26 110.1(6) yes . .
Ag3 N31 N32 120.4(5) yes . .
Ag3 N31 C34 130.6(5) yes . .
N32 N31 C34 108.7(6) yes . .
Ag1 N32 N31 117.8(4) yes . .
Ag1 N32 C36 133.5(5) yes . .
N31 N32 C36 108.3(6) yes . .
C11 C13 C12 115.1(8) yes . .
C11 C13 C14 111.1(8) yes . .
C12 C13 C14 116.7(8) yes . .
N11 C14 C13 117.1(8) yes . .
N11 C14 C15 108.2(7) yes . .
C13 C14 C15 134.5(8) yes . .
I1 C15 C14 125.9(6) yes . .
I1 C15 C16 127.8(6) yes . .
C14 C15 C16 106.2(7) yes . .
N12 C16 C15 107.5(7) yes . .
N12 C16 C17 119.7(7) yes . .
C15 C16 C17 132.6(8) yes . .
C16 C17 C18 117.1(7) yes . .
C16 C17 C19 109.1(8) yes . .
C18 C17 C19 111.4(8) yes . .
C21 C23 C22 126.1(12) yes . .
C21 C23 C24 123.7(11) yes . .
C22 C23 C24 110.2(8) yes . .
N21 C24 C23 120.9(7) yes . .
N21 C24 C25 106.4(7) yes . .
C23 C24 C25 132.6(7) yes . .
I2 C25 C24 126.1(6) yes . .
I2 C25 C26 125.0(6) yes . .
C24 C25 C26 108.8(6) yes . .
N22 C26 C25 106.6(7) yes . .
N22 C26 C27 123.3(7) yes . .
C25 C26 C27 130.0(7) yes . .
C26 C27 C28 112.7(7) yes . .
C26 C27 C29 112.7(8) yes . .
C28 C27 C29 114.5(9) yes . .
C31 C33 C32 119.9(11) yes . .
C31 C33 C34 113.5(9) yes . .
C32 C33 C34 116.7(9) yes . .
N31 C34 C33 119.7(7) yes . .
N31 C34 C35 107.9(6) yes . .
C33 C34 C35 132.4(7) yes . .
I3 C35 C34 127.0(6) yes . .
I3 C35 C36 126.4(6) yes . .
C34 C35 C36 106.6(7) yes . .
N32 C36 C35 108.6(6) yes . .
N32 C36 C37 120.2(7) yes . .
C35 C36 C37 131.2(7) yes . .
C36 C37 C38 112.2(7) yes . .
C36 C37 C39 120.4(13) yes . .
C38 C37 C39 127.2(13) yes . .
C41 C42 C43 122.9(13) yes . .
C42 C43 C43 127.0(13) yes . 3_665
C13 C11 H1 108.170 no . .
C13 C11 H2 110.215 no . .
C13 C11 H3 110.094 no . .
H1 C11 H2 109.451 no . .
H1 C11 H3 109.446 no . .
H2 C11 H3 109.443 no . .
C13 C12 H4 109.650 no . .
C13 C12 H5 108.890 no . .
C13 C12 H6 109.958 no . .
H4 C12 H5 109.440 no . .
H4 C12 H6 109.440 no . .
H5 C12 H6 109.447 no . .
C11 C13 H7 103.451 no . .
C12 C13 H7 104.132 no . .
C14 C13 H7 104.404 no . .
C16 C17 H8 106.336 no . .
C18 C17 H8 106.055 no . .
C19 C17 H8 106.138 no . .
C17 C18 H9 109.102 no . .
C17 C18 H10 109.916 no . .
C17 C18 H11 109.476 no . .
H9 C18 H10 109.443 no . .
H9 C18 H11 109.442 no . .
H10 C18 H11 109.448 no . .
C17 C19 H12 108.893 no . .
C17 C19 H13 110.524 no . .
C17 C19 H14 109.073 no . .
H12 C19 H13 109.445 no . .
H12 C19 H14 109.445 no . .
H13 C19 H14 109.441 no . .
C23 C21 H15 106.363 no . .
C23 C21 H16 110.591 no . .
C23 C21 H17 111.499 no . .
H15 C21 H16 109.447 no . .
H15 C21 H17 109.440 no . .
H16 C21 H17 109.440 no . .
C23 C22 H18 110.373 no . .
C23 C22 H19 109.555 no . .
C23 C22 H20 108.577 no . .
H18 C22 H19 109.438 no . .
H18 C22 H20 109.437 no . .
H19 C22 H20 109.442 no . .
C21 C23 H21 93.311 no . .
C22 C23 H21 89.304 no . .
C24 C23 H21 89.701 no . .
C26 C27 H22 105.192 no . .
C28 C27 H22 105.156 no . .
C29 C27 H22 105.549 no . .
C27 C28 H23 110.184 no . .
C27 C28 H24 109.576 no . .
C27 C28 H25 108.735 no . .
H23 C28 H24 109.440 no . .
H23 C28 H25 109.447 no . .
H24 C28 H25 109.442 no . .
C27 C29 H26 109.159 no . .
C27 C29 H27 109.058 no . .
C27 C29 H28 110.297 no . .
H26 C29 H27 109.437 no . .
H26 C29 H28 109.446 no . .
H27 C29 H28 109.428 no . .
C33 C31 H29 111.003 no . .
C33 C31 H30 109.302 no . .
C33 C31 H31 108.190 no . .
H29 C31 H30 109.441 no . .
H29 C31 H31 109.437 no . .
H30 C31 H31 109.442 no . .
C33 C32 H32 106.373 no . .
C33 C32 H33 111.550 no . .
C33 C32 H34 110.527 no . .
H32 C32 H33 109.446 no . .
H32 C32 H34 109.441 no . .
H33 C32 H34 109.443 no . .
C31 C33 H35 100.618 no . .
C32 C33 H35 99.067 no . .
C34 C33 H35 102.068 no . .
C36 C37 H36 90.400 no . .
C38 C37 H36 90.958 no . .
C39 C37 H36 92.150 no . .
C37 C38 H37 108.575 no . .
C37 C38 H38 109.728 no . .
C37 C38 H39 110.193 no . .
H37 C38 H38 109.438 no . .
H37 C38 H39 109.444 no . .
H38 C38 H39 109.444 no . .
C37 C39 H40 103.531 no . .
C37 C39 H41 111.648 no . .
C37 C39 H42 113.137 no . .
H40 C39 H41 109.445 no . .
H40 C39 H42 109.439 no . .
H41 C39 H42 109.447 no . .
C42 C41 H43 107.286 no . .
C42 C41 H44 109.597 no . .
C42 C41 H45 111.583 no . .
H43 C41 H44 109.441 no . .
H43 C41 H45 109.439 no . .
H44 C41 H45 109.451 no . .
C41 C42 H46 104.392 no . .
C41 C42 H47 108.628 no . .
C43 C42 H46 104.518 no . .
C43 C42 H47 106.367 no . .
H46 C42 H47 109.499 no . .
C42 C43 H48 103.999 no . .
C42 C43 H49 105.787 no . .
C43 C43 H48 105.344 no 3_665 .
C43 C43 H49 104.556 no 3_665 .
H48 C43 H49 109.492 no . .

loop_
_geom_bond_atom_site_label_1
_geom_bond_atom_site_label_2
_geom_bond_distance
_geom_bond_publ_flag
_geom_bond_site_symmetry_2
I1 C15 2.073(9) yes .
I2 C25 2.089(7) yes .
I3 C35 2.084(8) yes .
Ag1 N11 2.106(7) yes .
Ag1 N32 2.109(6) yes .
Ag2 N12 2.116(6) yes .
Ag2 N21 2.111(6) yes .
Ag3 N22 2.076(6) yes .
Ag3 N31 2.061(6) yes .
N11 N12 1.356(9) yes .
N11 C14 1.350(10) yes .
N12 C16 1.335(10) yes .
N21 N22 1.362(9) yes .
N21 C24 1.358(9) yes .
N22 C26 1.346(9) yes .
N31 N32 1.373(8) yes .
N31 C34 1.366(9) yes .
N32 C36 1.338(9) yes .
C11 C13 1.478(13) yes .
C12 C13 1.505(12) yes .
C13 C14 1.518(12) yes .
C14 C15 1.382(12) yes .
C15 C16 1.407(11) yes .
C16 C17 1.502(12) yes .
C17 C18 1.541(13) yes .
C17 C19 1.523(13) yes .
C21 C23 1.28(3) yes .
C22 C23 1.469(13) yes .
C23 C24 1.520(13) yes .
C24 C25 1.395(11) yes .
C25 C26 1.365(11) yes .
C26 C27 1.524(12) yes .
C27 C28 1.470(14) yes .
C27 C29 1.502(13) yes .
C31 C33 1.454(15) yes .
C32 C33 1.427(19) yes .
C33 C34 1.524(12) yes .
C34 C35 1.378(10) yes .
C35 C36 1.405(11) yes .
C36 C37 1.514(10) yes .
C37 C38 1.458(15) yes .
C37 C39 1.27(3) yes .
C41 C42 1.46(2) yes .
C42 C43 1.431(19) yes .
C43 C43 1.409(18) yes 3_665
C11 H1 0.960 no .
C11 H2 0.960 no .
C11 H3 0.960 no .
C12 H4 0.960 no .
C12 H5 0.960 no .
C12 H6 0.960 no .
C13 H7 0.980 no .
C17 H8 0.980 no .
C18 H9 0.960 no .
C18 H10 0.960 no .
C18 H11 0.960 no .
C19 H12 0.960 no .
C19 H13 0.960 no .
C19 H14 0.960 no .
C21 H15 0.960 no .
C21 H16 0.960 no .
C21 H17 0.960 no .
C22 H18 0.960 no .
C22 H19 0.960 no .
C22 H20 0.960 no .
C23 H21 0.980 no .
C27 H22 0.980 no .
C28 H23 0.960 no .
C28 H24 0.960 no .
C28 H25 0.960 no .
C29 H26 0.960 no .
C29 H27 0.960 no .
C29 H28 0.960 no .
C31 H29 0.960 no .
C31 H30 0.960 no .
C31 H31 0.960 no .
C32 H32 0.960 no .
C32 H33 0.960 no .
C32 H34 0.960 no .
C33 H35 0.980 no .
C37 H36 0.980 no .
C38 H37 0.960 no .
C38 H38 0.960 no .
C38 H39 0.960 no .
C39 H40 0.960 no .
C39 H41 0.960 no .
C39 H42 0.960 no .
C41 H43 0.960 no .
C41 H44 0.960 no .
C41 H45 0.960 no .
C42 H46 0.970 no .
C42 H47 0.970 no .
C43 H48 0.970 no .
C43 H49 0.970 no .

loop_
_geom_contact_atom_site_label_1
_geom_contact_atom_site_label_2
_geom_contact_distance
_geom_contact_publ_flag
_geom_contact_site_symmetry_2
I2 C27 3.585(9) no .
Ag1 Ag2 3.4082(8) no .
Ag1 Ag3 3.4007(8) no .
Ag1 C13 3.389(10) no .
Ag1 C37 3.563(10) no .
Ag2 Ag3 3.4428(10) no .
Ag2 C17 3.430(9) no .
Ag2 C23 3.536(11) no .
Ag3 C27 3.537(9) no .
Ag3 C28 3.473(11) no .
Ag3 C33 3.478(10) no .
N11 C11 3.233(13) no .
N12 C19 3.283(13) no .
N21 C21 3.32(3) no .
N21 C22 3.304(12) no .
N22 C28 3.024(13) no .
N22 C29 3.291(12) no .
N31 C31 3.435(15) no .
N31 C32 3.472(17) no .
N32 C38 3.285(12) no .
N32 C39 3.26(3) no .
C11 C15 3.425(15) no .
C12 C15 3.331(12) no .
C15 C18 3.319(13) no .
C15 C19 3.365(14) no .
C21 C25 3.52(2) no .
C22 C25 3.388(13) no .
C25 C29 3.495(14) no .
C31 C35 3.370(15) no .
C32 C35 3.368(18) no .
C35 C38 3.433(15) no .
C35 C39 3.42(3) no .
I2 Ag2 3.5043(8) no 2_746
I2 Ag3 3.5698(8) no 2_746
Ag1 Ag2 3.2049(7) no 3_766
Ag1 N12 3.069(6) no 3_766
Ag2 I2 3.5043(8) no 2_756
Ag2 Ag1 3.2049(7) no 3_766
Ag2 N11 3.076(6) no 3_766
Ag3 I2 3.5698(8) no 2_756
N11 Ag2 3.076(6) no 3_766
N12 Ag1 3.069(6) no 3_766
N21 C12 3.557(10) no 3_766
N22 C12 3.462(9) no 3_766
N31 C18 3.499(10) no 3_766
N32 C18 3.563(11) no 3_766
C12 N21 3.557(10) no 3_766
C12 N22 3.462(9) no 3_766
C18 N31 3.499(10) no 3_766
C18 N32 3.563(11) no 3_766
C21 C39 3.45(4) no 3_766
C39 C21 3.45(4) no 3_766
I1 H5 3.0032 no .
I1 H9 2.9433 no .
I1 H14 3.5127 no .
I2 H22 3.0461 no .
I3 H31 3.4324 no .
I3 H32 3.4244 no .
Ag1 H3 3.0904 no .
Ag1 H7 2.8214 no .
Ag1 H36 2.7301 no .
Ag1 H40 3.5831 no .
Ag2 H8 2.8977 no .
Ag2 H12 3.2429 no .
Ag2 H15 3.5166 no .
Ag2 H21 2.6903 no .
Ag3 H25 2.6910 no .
Ag3 H26 3.1216 no .
Ag3 H35 2.7781 no .
N11 H1 3.5864 no .
N11 H3 3.0237 no .
N11 H7 2.4212 no .
N12 H8 2.4736 no .
N12 H12 3.0800 no .
N21 H15 3.1246 no .
N21 H19 3.1016 no .
N21 H21 2.2227 no .
N22 H21 3.5422 no .
N22 H22 3.2489 no .
N22 H23 3.2064 no .
N22 H25 2.7667 no .
N22 H26 3.0850 no .
N31 H30 3.2291 no .
N31 H33 3.3384 no .
N31 H35 2.4174 no .
N31 H36 3.5403 no .
N32 H36 2.2021 no .
N32 H38 3.0742 no .
N32 H40 3.1786 no .
N32 H41 3.4011 no .
C11 H4 2.6731 no .
C11 H5 2.7683 no .
C11 H6 3.3241 no .
C11 H39 3.0984 no .
C12 H1 2.8059 no .
C12 H2 2.6314 no .
C12 H3 3.3219 no .
C14 H1 2.6421 no .
C14 H2 3.3049 no .
C14 H3 2.6530 no .
C14 H4 3.3763 no .
C14 H5 2.8061 no .
C14 H6 2.7499 no .
C15 H1 3.2198 no .
C15 H5 3.1848 no .
C15 H6 3.4444 no .
C15 H7 3.3365 no .
C15 H8 3.3614 no .
C15 H9 3.1239 no .
C15 H11 3.4860 no .
C15 H14 3.1334 no .
C16 H9 2.8032 no .
C16 H10 3.3959 no .
C16 H11 2.8040 no .
C16 H12 2.6349 no .
C16 H13 3.3014 no .
C16 H14 2.6374 no .
C18 H12 3.3450 no .
C18 H13 2.6549 no .
C18 H14 2.7921 no .
C19 H9 2.7591 no .
C19 H10 2.6806 no .
C19 H11 3.3504 no .
C19 H18 3.1647 no .
C21 H18 2.7515 no .
C21 H19 3.2001 no .
C21 H20 2.6984 no .
C22 H12 3.4516 no .
C22 H15 3.0434 no .
C22 H16 2.5019 no .
C22 H17 3.0773 no .
C24 H15 2.6585 no .
C24 H16 3.2776 no .
C24 H17 2.7074 no .
C24 H18 3.0913 no .
C24 H19 2.3722 no .
C24 H20 3.0715 no .
C25 H17 3.4275 no .
C25 H19 3.0922 no .
C25 H21 3.1715 no .
C25 H22 2.6798 no .
C25 H28 3.3473 no .
C26 H23 2.6814 no .
C26 H24 3.3176 no .
C26 H25 2.6785 no .
C26 H26 2.7134 no .
C26 H27 3.3362 no .
C26 H28 2.7119 no .
C28 H26 2.7630 no .
C28 H27 2.6336 no .
C28 H28 3.3087 no .
C28 H35 3.3730 no .
C29 H23 3.3137 no .
C29 H24 2.6317 no .
C29 H25 2.7535 no .
C29 H29 3.5697 no .
C29 H35 3.5706 no .
C31 H26 3.3450 no .
C31 H32 2.6937 no .
C31 H33 3.3032 no .
C31 H34 2.7047 no .
C32 H29 2.7195 no .
C32 H30 3.2799 no .
C32 H31 2.7304 no .
C33 H25 3.5761 no .
C34 H29 3.3000 no .
C34 H30 2.5404 no .
C34 H31 2.8195 no .
C34 H32 2.8235 no .
C34 H33 2.6138 no .
C34 H34 3.3123 no .
C35 H30 3.3855 no .
C35 H31 3.3356 no .
C35 H32 3.3196 no .
C35 H33 3.4092 no .
C35 H35 3.3110 no .
C35 H36 3.1834 no .
C35 H38 3.2066 no .
C35 H41 3.1915 no .
C36 H37 3.0564 no .
C36 H38 2.4088 no .
C36 H39 3.1311 no .
C36 H40 2.7250 no .
C36 H41 2.5000 no .
C36 H42 3.2278 no .
C38 H2 3.5630 no .
C38 H3 3.4123 no .
C38 H40 2.8694 no .
C38 H41 3.1681 no .
C38 H42 2.5599 no .
C39 H37 2.7090 no .
C39 H38 3.1850 no .
C39 H39 2.7257 no .
C41 H48 2.7268 no .
C41 H49 2.6761 no .
C42 H48 2.7305 no 3_665
C42 H49 2.7084 no 3_665
C43 H43 2.7718 no .
C43 H44 3.3181 no .
C43 H45 2.7922 no .
C43 H46 2.7074 no 3_665
C43 H47 2.7561 no 3_665
H1 H4 3.0760 no .
H1 H5 2.7216 no .
H1 H7 2.7359 no .
H2 H4 2.4306 no .
H2 H5 2.9417 no .
H2 H6 3.4956 no .
H2 H7 2.2870 no .
H2 H39 2.6429 no .
H3 H4 3.4940 no .
H3 H7 2.1968 no .
H3 H36 3.3026 no .
H3 H38 3.3014 no .
H3 H39 2.7424 no .
H4 H7 2.2687 no .
H5 H7 2.7706 no .
H6 H7 2.2686 no .
H7 H36 3.1244 no .
H7 H39 3.3711 no .
H7 H40 3.4972 no .
H8 H9 2.8178 no .
H8 H10 2.3372 no .
H8 H11 2.3180 no .
H8 H12 2.2707 no .
H8 H13 2.3550 no .
H8 H14 2.8032 no .
H8 H15 3.5402 no .
H8 H18 3.5942 no .
H8 H21 3.1904 no .
H9 H13 2.9552 no .
H9 H14 2.6801 no .
H10 H12 3.5188 no .
H10 H13 2.4484 no .
H10 H14 3.0483 no .
H11 H13 3.5234 no .
H12 H18 2.6376 no .
H12 H19 3.5703 no .
H12 H21 3.2284 no .
H13 H18 2.8518 no .
H15 H18 3.1614 no .
H15 H20 3.4825 no .
H15 H21 1.6856 no .
H16 H18 2.5914 no .
H16 H19 3.4052 no .
H16 H20 2.5477 no .
H16 H21 2.1260 no .
H17 H18 3.5523 no .
H17 H20 3.1369 no .
H17 H21 2.4742 no .
H18 H21 1.8617 no .
H19 H21 2.2206 no .
H20 H21 2.5406 no .
H22 H23 2.2291 no .
H22 H24 2.2781 no .
H22 H25 2.7523 no .
H22 H26 2.7830 no .
H22 H27 2.3029 no .
H22 H28 2.2658 no .
H23 H27 3.4840 no .
H24 H26 2.9839 no .
H24 H27 2.4050 no .
H24 H28 3.4794 no .
H24 H35 3.4074 no .
H25 H26 2.6760 no .
H25 H27 2.9801 no .
H25 H34 3.5440 no .
H25 H35 2.6181 no .
H26 H29 3.0255 no .
H26 H30 3.0247 no .
H26 H35 2.8882 no .
H27 H29 3.2105 no .
H29 H32 3.0083 no .
H29 H33 3.5809 no .
H29 H34 2.5792 no .
H29 H35 2.1355 no .
H30 H32 3.5398 no .
H30 H34 3.5481 no .
H30 H35 2.2266 no .
H31 H32 2.5792 no .
H31 H33 3.5893 no .
H31 H34 3.0279 no .
H31 H35 2.6903 no .
H32 H35 2.6414 no .
H33 H35 2.2089 no .
H34 H35 2.0878 no .
H36 H37 2.5610 no .
H36 H38 2.2140 no .
H36 H39 1.8894 no .
H36 H40 1.5330 no .
H36 H41 2.3463 no .
H36 H42 2.2753 no .
H37 H40 3.3409 no .
H37 H41 3.3389 no .
H37 H42 2.5505 no .
H38 H40 3.5680 no .
H38 H42 3.4515 no .
H39 H40 2.8959 no .
H39 H42 2.7226 no .
H43 H46 2.7220 no .
H43 H47 2.2644 no .
H43 H48 2.6055 no .
H43 H49 2.9885 no .
H44 H46 2.2258 no .
H44 H47 2.2706 no .
H44 H48 3.5565 no .
H44 H49 3.5216 no .
H45 H46 2.2639 no .
H45 H47 2.7946 no .
H45 H48 3.0733 no .
H45 H49 2.5740 no .
H46 H48 2.6793 no .
H46 H48 2.5382 no 3_665
H46 H49 2.1945 no .
H46 H49 2.9611 no 3_665
H47 H48 2.1665 no .
H47 H48 3.0462 no 3_665
H47 H49 2.7106 no .
H47 H49 2.5669 no 3_665
H48 H48 2.6829 no 3_665
H48 H49 2.1567 no 3_665
H49 H49 2.6691 no 3_665
I1 H27 3.5603 no 2_756
I1 H48 2.9054 no 2_755
I3 H29 3.2841 no 2_656
I3 H34 3.5909 no 2_656
Ag1 H8 3.4380 no 3_766
Ag2 H7 3.3891 no 3_766
N21 H6 2.7380 no 3_766
N21 H7 3.3635 no 3_766
N22 H6 2.5221 no 3_766
N31 H11 2.5704 no 3_766
N31 H20 3.0852 no 2_756
N32 H8 3.2758 no 3_766
N32 H11 2.7678 no 3_766
N32 H19 3.5825 no 2_756
N32 H20 3.2766 no 2_756
C11 H4 3.5684 no 3_776
C11 H17 2.7618 no 1_565
C11 H28 3.0445 no 2_756
C12 H2 3.5691 no 3_776
C12 H4 3.5342 no 3_776
C12 H17 3.5084 no 1_565
C12 H23 3.4131 no 3_766
C12 H39 3.3770 no 3_776
C12 H42 3.4918 no 3_776
C14 H28 3.2481 no 2_756
C15 H28 3.1640 no 2_756
C16 H28 3.5604 no 2_756
C18 H33 3.5509 no 1_655
C18 H33 3.2444 no 3_766
C19 H22 3.4586 no 2_756
C19 H27 3.3913 no 2_756
C19 H32 3.1009 no 1_655
C21 H1 3.3085 no 1_545
C21 H2 3.2199 no 1_545
C21 H30 3.3183 no 2_746
C21 H40 2.7609 no 3_766
C21 H42 3.3591 no 3_766
C22 H30 3.2526 no 2_746
C22 H38 2.7805 no 2_746
C23 H30 3.5424 no 2_746
C24 H6 3.1270 no 3_766
C25 H6 3.1576 no 3_766
C26 H6 2.8215 no 3_766
C27 H37 3.3252 no 1_545
C28 H6 3.4397 no 3_766
C28 H37 3.0295 no 1_545
C28 H43 3.3810 no 4_555
C29 H1 3.0719 no 2_746
C29 H14 3.2330 no 2_746
C31 H16 3.5035 no 2_756
C31 H20 3.1894 no 2_756
C31 H44 3.2060 no 3_666
C31 H46 3.2538 no 3_666
C31 H47 3.5500 no 3_666
C32 H10 3.4905 no 1_455
C32 H11 3.4694 no 3_766
C32 H13 3.0438 no 1_455
C32 H14 3.5475 no 1_455
C32 H43 3.2377 no 4_555
C33 H11 3.5370 no 3_766
C33 H20 3.5556 no 2_756
C34 H11 2.7667 no 3_766
C34 H20 2.8468 no 2_756
C35 H11 3.0586 no 3_766
C35 H20 2.8979 no 2_756
C36 H11 3.0561 no 3_766
C36 H19 3.4263 no 2_756
C36 H20 3.1605 no 2_756
C38 H19 3.0689 no 2_756
C38 H22 3.4381 no 1_565
C38 H23 3.1674 no 1_565
C39 H5 3.5899 no 3_776
C39 H15 2.8216 no 3_766
C39 H16 3.2593 no 3_766
C39 H45 3.3220 no 2_655
C39 H49 2.9027 no 2_655
C41 H16 3.5299 no 4_454
C41 H24 3.5037 no 4_554
C41 H31 3.1308 no 3_666
C41 H33 3.5830 no 4_554
C41 H34 3.0713 no 4_554
C41 H41 3.3158 no 2_645
C42 H31 3.1624 no 3_666
C42 H41 3.3795 no 2_645
C43 H41 3.1679 no 2_645
C43 H42 3.4580 no 2_645
H1 C21 3.3085 no 1_565
H1 C29 3.0719 no 2_756
H1 H17 2.3616 no 1_565
H1 H26 2.8565 no 2_756
H1 H27 3.4932 no 2_756
H1 H28 2.4833 no 2_756
H2 C12 3.5691 no 3_776
H2 C21 3.2199 no 1_565
H2 H4 2.7403 no 3_776
H2 H6 3.5856 no 3_776
H2 H15 3.4263 no 1_565
H2 H17 2.3418 no 1_565
H3 H17 3.5060 no 1_565
H3 H26 3.5949 no 2_756
H3 H28 2.8149 no 2_756
H4 C11 3.5684 no 3_776
H4 C12 3.5342 no 3_776
H4 H2 2.7403 no 3_776
H4 H4 2.6772 no 3_776
H4 H7 3.4762 no 3_776
H4 H15 3.4815 no 1_565
H4 H17 3.2554 no 1_565
H4 H39 2.9209 no 3_776
H4 H42 3.4126 no 3_776
H5 C39 3.5899 no 3_776
H5 H17 3.1755 no 1_565
H5 H23 3.0839 no 3_766
H5 H39 3.3508 no 3_776
H5 H42 2.7724 no 3_776
H6 N21 2.7380 no 3_766
H6 N22 2.5221 no 3_766
H6 C24 3.1270 no 3_766
H6 C25 3.1576 no 3_766
H6 C26 2.8215 no 3_766
H6 C28 3.4397 no 3_766
H6 H2 3.5856 no 3_776
H6 H23 2.8831 no 3_766
H6 H25 3.3967 no 3_766
H6 H39 3.3147 no 3_776
H7 Ag2 3.3891 no 3_766
H7 N21 3.3635 no 3_766
H7 H4 3.4762 no 3_776
H7 H15 3.2160 no 3_766
H8 Ag1 3.4380 no 3_766
H8 N32 3.2758 no 3_766
H8 H40 3.0675 no 3_766
H8 H41 3.4294 no 3_766
H9 H10 3.5087 no 3_866
H9 H32 3.4772 no 1_655
H9 H33 3.3381 no 1_655
H9 H33 3.0121 no 3_766
H10 C32 3.4905 no 1_655
H10 H9 3.5087 no 3_866
H10 H32 3.4109 no 1_655
H10 H33 2.9192 no 1_655
H10 H33 3.5447 no 3_766
H10 H41 3.2897 no 3_766
H10 H43 3.5778 no 4_655
H10 H45 2.8298 no 4_655
H11 N31 2.5704 no 3_766
H11 N32 2.7678 no 3_766
H11 C32 3.4694 no 3_766
H11 C33 3.5370 no 3_766
H11 C34 2.7667 no 3_766
H11 C35 3.0586 no 3_766
H11 C36 3.0561 no 3_766
H11 H33 2.7161 no 3_766
H11 H35 3.5890 no 3_766
H11 H41 3.5934 no 3_766
H12 H22 2.8806 no 2_756
H12 H27 3.3997 no 2_756
H12 H28 3.4701 no 2_756
H13 C32 3.0438 no 1_655
H13 H32 2.5915 no 1_655
H13 H33 3.1943 no 1_655
H13 H34 2.8627 no 1_655
H13 H44 3.5482 no 4_655
H13 H45 3.1405 no 4_655
H14 C29 3.2330 no 2_756
H14 C32 3.5475 no 1_655
H14 H22 3.1597 no 2_756
H14 H27 2.5795 no 2_756
H14 H28 3.2089 no 2_756
H14 H32 2.7517 no 1_655
H15 C39 2.8216 no 3_766
H15 H2 3.4263 no 1_545
H15 H4 3.4815 no 1_545
H15 H7 3.2160 no 3_766
H15 H36 3.1908 no 3_766
H15 H40 2.0060 no 3_766
H15 H41 3.2856 no 3_766
H15 H42 2.9005 no 3_766
H16 C31 3.5035 no 2_746
H16 C39 3.2593 no 3_766
H16 C41 3.5299 no 4_655
H16 H30 2.7257 no 2_746
H16 H31 3.5274 no 2_746
H16 H40 2.7513 no 3_766
H16 H41 3.3804 no 3_766
H16 H42 3.1367 no 3_766
H16 H44 3.3192 no 4_655
H16 H45 3.1626 no 4_655
H16 H46 2.9435 no 4_655
H17 C11 2.7618 no 1_545
H17 C12 3.5084 no 1_545
H17 H1 2.3616 no 1_545
H17 H2 2.3418 no 1_545
H17 H3 3.5060 no 1_545
H17 H4 3.2554 no 1_545
H17 H5 3.1755 no 1_545
H17 H30 3.3290 no 2_746
H17 H40 3.2519 no 3_766
H17 H42 3.5211 no 3_766
H18 H30 3.5556 no 2_746
H18 H38 2.8678 no 2_746
H19 N32 3.5825 no 2_746
H19 C36 3.4263 no 2_746
H19 C38 3.0689 no 2_746
H19 H37 3.5309 no 2_746
H19 H38 2.1099 no 2_746
H19 H39 3.4798 no 2_746
H20 N31 3.0852 no 2_746
H20 N32 3.2766 no 2_746
H20 C31 3.1894 no 2_746
H20 C33 3.5556 no 2_746
H20 C34 2.8468 no 2_746
H20 C35 2.8979 no 2_746
H20 C36 3.1605 no 2_746
H20 H30 2.4390 no 2_746
H20 H31 3.3264 no 2_746
H20 H38 2.9640 no 2_746
H21 H40 3.2599 no 3_766
H22 C19 3.4586 no 2_746
H22 C38 3.4381 no 1_545
H22 H12 2.8806 no 2_746
H22 H14 3.1597 no 2_746
H22 H37 2.7704 no 1_545
H22 H38 3.4920 no 1_545
H22 H39 3.5606 no 1_545
H23 C12 3.4131 no 3_766
H23 C38 3.1674 no 1_545
H23 H5 3.0839 no 3_766
H23 H6 2.8831 no 3_766
H23 H37 2.3026 no 1_545
H23 H39 3.2797 no 1_545
H23 H42 3.4670 no 1_545
H23 H43 3.4848 no 4_555
H23 H47 3.4093 no 4_555
H24 C41 3.5037 no 4_555
H24 H37 3.2390 no 1_545
H24 H43 2.9653 no 4_555
H24 H44 3.3550 no 4_555
H24 H47 3.1641 no 4_555
H25 H6 3.3967 no 3_766
H25 H43 3.1565 no 4_555
H26 H1 2.8565 no 2_746
H26 H3 3.5949 no 2_746
H27 I1 3.5603 no 2_746
H27 C19 3.3913 no 2_746
H27 H1 3.4932 no 2_746
H27 H12 3.3997 no 2_746
H27 H14 2.5795 no 2_746
H28 C11 3.0445 no 2_746
H28 C14 3.2481 no 2_746
H28 C15 3.1640 no 2_746
H28 C16 3.5604 no 2_746
H28 H1 2.4833 no 2_746
H28 H3 2.8149 no 2_746
H28 H12 3.4701 no 2_746
H28 H14 3.2089 no 2_746
H29 I3 3.2841 no 2_646
H29 H46 3.1114 no 3_666
H29 H47 3.3467 no 3_666
H30 C21 3.3183 no 2_756
H30 C22 3.2526 no 2_756
H30 C23 3.5424 no 2_756
H30 H16 2.7257 no 2_756
H30 H17 3.3290 no 2_756
H30 H18 3.5556 no 2_756
H30 H20 2.4390 no 2_756
H30 H44 3.3015 no 3_666
H30 H46 3.2436 no 3_666
H31 C41 3.1308 no 3_666
H31 C42 3.1624 no 3_666
H31 H16 3.5274 no 2_756
H31 H20 3.3264 no 2_756
H31 H44 2.3709 no 3_666
H31 H46 2.8689 no 3_666
H31 H47 2.9276 no 3_666
H32 C19 3.1009 no 1_455
H32 H9 3.4772 no 1_455
H32 H10 3.4109 no 1_455
H32 H13 2.5915 no 1_455
H32 H14 2.7517 no 1_455
H33 C18 3.5509 no 1_455
H33 C18 3.2444 no 3_766
H33 C41 3.5830 no 4_555
H33 H9 3.3381 no 1_455
H33 H9 3.0121 no 3_766
H33 H10 2.9192 no 1_455
H33 H10 3.5447 no 3_766
H33 H11 2.7161 no 3_766
H33 H13 3.1943 no 1_455
H33 H43 2.9598 no 4_555
H33 H45 3.5115 no 4_555
H34 I3 3.5909 no 2_646
H34 C41 3.0713 no 4_555
H34 H13 2.8627 no 1_455
H34 H43 2.6488 no 4_555
H34 H44 2.8540 no 4_555
H34 H45 3.2226 no 4_555
H35 H11 3.5890 no 3_766
H36 H15 3.1908 no 3_766
H37 C27 3.3252 no 1_565
H37 C28 3.0295 no 1_565
H37 H19 3.5309 no 2_756
H37 H22 2.7704 no 1_565
H37 H23 2.3026 no 1_565
H37 H24 3.2390 no 1_565
H38 C22 2.7805 no 2_756
H38 H18 2.8678 no 2_756
H38 H19 2.1099 no 2_756
H38 H20 2.9640 no 2_756
H38 H22 3.4920 no 1_565
H39 C12 3.3770 no 3_776
H39 H4 2.9209 no 3_776
H39 H5 3.3508 no 3_776
H39 H6 3.3147 no 3_776
H39 H19 3.4798 no 2_756
H39 H22 3.5606 no 1_565
H39 H23 3.2797 no 1_565
H40 C21 2.7609 no 3_766
H40 H8 3.0675 no 3_766
H40 H15 2.0060 no 3_766
H40 H16 2.7513 no 3_766
H40 H17 3.2519 no 3_766
H40 H21 3.2599 no 3_766
H40 H45 3.4267 no 2_655
H41 C41 3.3158 no 2_655
H41 C42 3.3795 no 2_655
H41 C43 3.1679 no 2_655
H41 H8 3.4294 no 3_766
H41 H10 3.2897 no 3_766
H41 H11 3.5934 no 3_766
H41 H15 3.2856 no 3_766
H41 H16 3.3804 no 3_766
H41 H45 2.5536 no 2_655
H41 H46 3.2090 no 2_655
H41 H49 2.2824 no 2_655
H42 C12 3.4918 no 3_776
H42 C21 3.3591 no 3_766
H42 C43 3.4580 no 2_655
H42 H4 3.4126 no 3_776
H42 H5 2.7724 no 3_776
H42 H15 2.9005 no 3_766
H42 H16 3.1367 no 3_766
H42 H17 3.5211 no 3_766
H42 H23 3.4670 no 1_565
H42 H45 3.5623 no 2_655
H42 H46 3.2153 no 2_655
H42 H48 3.2682 no 4_565
H42 H49 2.7053 no 2_655
H43 C28 3.3810 no 4_554
H43 C32 3.2377 no 4_554
H43 H10 3.5778 no 4_454
H43 H23 3.4848 no 4_554
H43 H24 2.9653 no 4_554
H43 H25 3.1565 no 4_554
H43 H33 2.9598 no 4_554
H43 H34 2.6488 no 4_554
H44 C31 3.2060 no 3_666
H44 H13 3.5482 no 4_454
H44 H16 3.3192 no 4_454
H44 H24 3.3550 no 4_554
H44 H30 3.3015 no 3_666
H44 H31 2.3709 no 3_666
H44 H34 2.8540 no 4_554
H45 C39 3.3220 no 2_645
H45 H10 2.8298 no 4_454
H45 H13 3.1405 no 4_454
H45 H16 3.1626 no 4_454
H45 H33 3.5115 no 4_554
H45 H34 3.2226 no 4_554
H45 H40 3.4267 no 2_645
H45 H41 2.5536 no 2_645
H45 H42 3.5623 no 2_645
H46 C31 3.2538 no 3_666
H46 H16 2.9435 no 4_454
H46 H29 3.1114 no 3_666
H46 H30 3.2436 no 3_666
H46 H31 2.8689 no 3_666
H46 H41 3.2090 no 2_645
H46 H42 3.2153 no 2_645
H47 C31 3.5500 no 3_666
H47 H23 3.4093 no 4_554
H47 H24 3.1641 no 4_554
H47 H29 3.3467 no 3_666
H47 H31 2.9276 no 3_666
H48 I1 2.9054 no 2_745
H48 H42 3.2682 no 4_564
H49 C39 2.9027 no 2_645
H49 H41 2.2824 no 2_645
H49 H42 2.7053 no 2_645

loop_
_geom_torsion_atom_site_label_1
_geom_torsion_atom_site_label_2
_geom_torsion_atom_site_label_3
_geom_torsion_atom_site_label_4
_geom_torsion
_geom_torsion_publ_flag
_geom_torsion_site_symmetry_3
_geom_torsion_site_symmetry_4
Ag1 N11 N12 Ag2 -1.5(7) no . .
Ag1 N11 N12 C16 -159.8(4) no . .
Ag1 N11 C14 C13 -17.5(9) no . .
Ag1 N11 C14 C15 158.5(4) no . .
N12 N11 C14 C13 -176.4(5) no . .
N12 N11 C14 C15 -0.4(7) no . .
C14 N11 N12 Ag2 159.4(5) no . .
C14 N11 N12 C16 1.1(7) no . .
Ag2 N12 C16 C15 -157.0(4) no . .
Ag2 N12 C16 C17 18.7(8) no . .
N11 N12 C16 C15 -1.4(7) no . .
N11 N12 C16 C17 174.4(5) no . .
Ag2 N21 N22 Ag3 -9.5(6) no . .
Ag2 N21 N22 C26 -174.4(3) no . .
Ag2 N21 C24 C23 -4.7(8) no . .
Ag2 N21 C24 C25 173.8(4) no . .
N22 N21 C24 C23 -178.5(5) no . .
N22 N21 C24 C25 0.0(6) no . .
C24 N21 N22 Ag3 165.1(4) no . .
C24 N21 N22 C26 0.2(6) no . .
Ag3 N22 C26 C25 -163.0(4) no . .
Ag3 N22 C26 C27 15.4(9) no . .
N21 N22 C26 C25 -0.3(7) no . .
N21 N22 C26 C27 178.1(5) no . .
Ag3 N31 N32 Ag1 -0.3(6) no . .
Ag3 N31 N32 C36 -173.8(3) no . .
Ag3 N31 C34 C33 -8.2(9) no . .
Ag3 N31 C34 C35 173.4(4) no . .
N32 N31 C34 C33 178.3(5) no . .
N32 N31 C34 C35 -0.0(7) no . .
C34 N31 N32 Ag1 174.0(4) no . .
C34 N31 N32 C36 0.5(7) no . .
Ag1 N32 C36 C35 -172.8(4) no . .
Ag1 N32 C36 C37 7.5(9) no . .
N31 N32 C36 C35 -0.7(7) no . .
N31 N32 C36 C37 179.6(5) no . .
C11 C13 C14 N11 90.0(10) no . .
C11 C13 C14 C15 -84.6(11) no . .
C12 C13 C14 N11 -135.2(8) no . .
C12 C13 C14 C15 50.2(12) no . .
N11 C14 C15 I1 -177.7(5) no . .
N11 C14 C15 C16 -0.4(7) no . .
C13 C14 C15 I1 -2.8(12) no . .
C13 C14 C15 C16 174.5(8) no . .
I1 C15 C16 N12 178.3(4) no . .
I1 C15 C16 C17 3.3(11) no . .
C14 C15 C16 N12 1.1(7) no . .
C14 C15 C16 C17 -173.9(6) no . .
N12 C16 C17 C18 137.6(6) no . .
N12 C16 C17 C19 -94.8(7) no . .
C15 C16 C17 C18 -47.9(11) no . .
C15 C16 C17 C19 79.7(9) no . .
C21 C23 C24 N21 -88.7(18) no . .
C21 C23 C24 C25 93.2(17) no . .
C22 C23 C24 N21 94.2(8) no . .
C22 C23 C24 C25 -83.9(11) no . .
N21 C24 C25 I2 -177.6(5) no . .
N21 C24 C25 C26 -0.2(7) no . .
C23 C24 C25 I2 0.7(11) no . .
C23 C24 C25 C26 178.1(7) no . .
I2 C25 C26 N22 177.8(4) no . .
I2 C25 C26 C27 -0.5(10) no . .
C24 C25 C26 N22 0.3(7) no . .
C24 C25 C26 C27 -178.0(6) no . .
N22 C26 C27 C28 49.5(9) no . .
N22 C26 C27 C29 -81.9(8) no . .
C25 C26 C27 C28 -132.4(7) no . .
C25 C26 C27 C29 96.2(9) no . .
C31 C33 C34 N31 106.1(10) no . .
C31 C33 C34 C35 -76.0(12) no . .
C32 C33 C34 N31 -108.1(10) no . .
C32 C33 C34 C35 69.9(13) no . .
N31 C34 C35 I3 -177.9(5) no . .
N31 C34 C35 C36 -0.4(7) no . .
C33 C34 C35 I3 4.1(12) no . .
C33 C34 C35 C36 -178.5(7) no . .
I3 C35 C36 N32 178.2(4) no . .
I3 C35 C36 C37 -2.2(11) no . .
C34 C35 C36 N32 0.7(8) no . .
C34 C35 C36 C37 -179.7(6) no . .
N32 C36 C37 C38 -92.4(8) no . .
N32 C36 C37 C39 91.6(11) no . .
C35 C36 C37 C38 88.0(11) no . .
C35 C36 C37 C39 -88.0(11) no . .
C41 C42 C43 C43 174.3(16) no . 3_665
C42 C43 C43 C42 180(612804) no 3_665 3_665
